data_2311329
loop_
_publ_author_name
'Suckert, Stefan'
'W\"ohlert, Susanne'
'Jess, Inke'
'N\"ather, Christian'

_publ_section_title
;
 Crystal structure of
 di-aqua-bis-(2,6-di-methyl-pyrazine-\kN)bis-(thio-cyanato-\kN)cobalt(II)
 2,5-di-methyl-pyrazine tris-olvate.
;
_journal_coeditor_code WM5255
_journal_issue 'Pt 12'
_journal_name_full 'Acta crystallographica. Section E, Crystallographic communications'
_journal_page_first m269
_journal_page_last 70
_journal_paper_doi 10.1107/S2056989015024184
_journal_volume 71
_journal_year 2015
_chemical_formula_iupac '[Co (N C S)2 (C6 H8 N2)2 (H2 O)2], C6 H8 N2'
_chemical_formula_moiety 'C14 H20 Co N6 O2 S2, 3(C6 H8 N2)'
_chemical_formula_sum 'C32 H44 Co N12 O2 S2'
_chemical_formula_weight 751.84
_chemical_name_systematic
'Diaquabis(2,6-dimethylpyrazine-\k<i>N</i>)bis(thiocyanato-\k<i>N</i>)cobalt(II) 2,5-dimethylpyrazine trisolvate'
_space_group_crystal_system triclinic
_space_group_IT_number 2
_space_group_name_Hall '-P 1'
_space_group_name_H-M_alt 'P -1'
_atom_sites_solution_hydrogens mixed
_audit_creation_method SHELXL-2013
_cell_angle_alpha 103.231(9)
_cell_angle_beta 111.888(9)
_cell_angle_gamma 104.123(9)
_cell_formula_units_Z 1
_cell_length_a 9.3296(8)
_cell_length_b 10.8407(8)
_cell_length_c 11.3906(9)
_cell_measurement_reflns_used 8844
_cell_measurement_temperature 200(2)
_cell_measurement_theta_max 22.0
_cell_measurement_theta_min 2.6
_cell_volume 968.99(19)
_computing_cell_refinement
;
X-AREA (Stoe, 2008)
;
_computing_data_collection
;
X-AREA (Stoe, 2008)
;
_computing_data_reduction
;
X-AREA (Stoe, 2008)
;
_computing_molecular_graphics
;
XP in SHELXTL (Sheldrick, 2008) and DIAMOND (Brandenburg, 1999)
;
_computing_publication_material
;
publCIF (Westrip, 2010)
;
_computing_structure_refinement
;
SHELXL2013 (Sheldrick, 2015)
;
_computing_structure_solution
;
SHELXS97 (Sheldrick, 2008)
;
_diffrn_ambient_temperature 200(2)
_diffrn_measured_fraction_theta_full 0.961
_diffrn_measured_fraction_theta_max 0.933
_diffrn_measurement_device_type 'Stoe IPDS-1'
_diffrn_measurement_method 'phi scans'
_diffrn_radiation_type MoK\a
_diffrn_radiation_wavelength 0.71073
_diffrn_reflns_av_R_equivalents 0.0492
_diffrn_reflns_limit_h_max 11
_diffrn_reflns_limit_h_min -11
_diffrn_reflns_limit_k_max 13
_diffrn_reflns_limit_k_min -13
_diffrn_reflns_limit_l_max 14
_diffrn_reflns_limit_l_min -14
_diffrn_reflns_number 8838
_diffrn_reflns_theta_full 25.242
_diffrn_reflns_theta_max 27.365
_diffrn_reflns_theta_min 2.619
_exptl_absorpt_coefficient_mu 0.595
_exptl_absorpt_correction_T_max 0.963
_exptl_absorpt_correction_T_min 0.909
_exptl_absorpt_correction_type numerical
_exptl_absorpt_process_details
;
(<i>X-SHAPE</i> and <i>X-RED32</i>; Stoe, 2008)
;
_exptl_crystal_colour purple
_exptl_crystal_density_diffrn 1.288
_exptl_crystal_description plate
_exptl_crystal_F_000 395
_exptl_crystal_size_max 0.1652
_exptl_crystal_size_mid 0.1291
_exptl_crystal_size_min 0.0617
_refine_diff_density_max 0.371
_refine_diff_density_min -0.786
_refine_ls_extinction_method none
_refine_ls_goodness_of_fit_ref 1.052
_refine_ls_hydrogen_treatment constr
_refine_ls_matrix_type full
_refine_ls_number_parameters 228
_refine_ls_number_reflns 4092
_refine_ls_number_restraints 0
_refine_ls_restrained_S_all 1.052
_refine_ls_R_factor_all 0.0550
_refine_ls_R_factor_gt 0.0469
_refine_ls_shift/su_max 0.032
_refine_ls_shift/su_mean 0.000
_refine_ls_structure_factor_coef Fsqd
_refine_ls_weighting_details 'w=1/[\s^2^(Fo^2^)+(0.0772P)^2^+0.2726P] where P=(Fo^2^+2Fc^2^)/3'
_refine_ls_weighting_scheme calc
_refine_ls_wR_factor_gt 0.1236
_refine_ls_wR_factor_ref 0.1298
_reflns_number_gt 3540
_reflns_number_total 4092
_reflns_threshold_expression 'I > 2\s(I)'
_cod_data_source_file wm5255sup1.cif
_cod_data_source_block I
_cod_original_cell_volume 968.99(15)
_cod_database_code 2311329
_shelx_space_group_comment
;
The symmetry employed for this shelxl refinement is uniquely defined
by the following loop, which should always be used as a source of
symmetry information in preference to the above space-group names.
They are only intended as comments.
;
_shelxl_version_number .2013

loop_
_space_group_symop_operation_xyz
'x, y, z'
'-x, -y, -z'

loop_
_atom_site_type_symbol
_atom_site_label
_atom_site_fract_x
_atom_site_fract_y
_atom_site_fract_z
_atom_site_U_iso_or_equiv
_atom_site_adp_type
_atom_site_calc_flag
_atom_site_occupancy
Co Co1 0.5000 0.5000 0.5000 0.02727(14) Uani d 1
N N1 0.4584(2) 0.32856(19) 0.34740(18) 0.0352(4) Uani d 1
C C1 0.4289(3) 0.2251(2) 0.2698(2) 0.0337(4) Uani d 1
S S1 0.38697(12) 0.08006(6) 0.15982(8) 0.0628(2) Uani d 1
N N10 0.2366(2) 0.47166(18) 0.40932(18) 0.0339(4) Uani d 1
C C10 0.1832(3) 0.5739(2) 0.4318(2) 0.0351(4) Uani d 1
H H10 0.2616 0.6618 0.4927 0.042 Uiso calc 1
C C11 0.0166(3) 0.5558(3) 0.3691(2) 0.0397(5) Uani d 1
C C12 -0.0429(3) 0.3307(3) 0.2646(3) 0.0492(6) Uani d 1
C C13 0.1238(3) 0.3506(2) 0.3258(2) 0.0416(5) Uani d 1
H H13 0.1579 0.2757 0.3073 0.050 Uiso calc 1
C C14 -0.0406(3) 0.6725(3) 0.3916(3) 0.0533(6) Uani d 1
H H14A -0.0693 0.6993 0.3118 0.080 Uiso calc 1
H H14B 0.0483 0.7496 0.4710 0.080 Uiso calc 1
H H14C -0.1384 0.6451 0.4069 0.080 Uiso calc 1
C C15 -0.1686(4) 0.1922(4) 0.1715(4) 0.0830(12) Uani d 1
H H15A -0.2500 0.1654 0.2047 0.125 Uiso calc 1
H H15B -0.1129 0.1265 0.1684 0.125 Uiso calc 1
H H15C -0.2252 0.1939 0.0804 0.125 Uiso calc 1
N N11 -0.0949(2) 0.4341(2) 0.2867(2) 0.0482(5) Uani d 1
C C20 0.8651(3) 0.4951(3) 0.9060(3) 0.0539(7) Uani d 1
H H20 0.7663 0.4936 0.8381 0.065 Uiso calc 1
N N20 0.8981(3) 0.3820(3) 0.8896(2) 0.0532(6) Uani d 1
C C24 1.0768(4) 0.2597(4) 0.9700(4) 0.0691(8) Uani d 1
H H24A 0.9786 0.1815 0.9460 0.104 Uiso calc 1
H H24B 1.1671 0.2702 1.0554 0.104 Uiso calc 1
H H24C 1.1115 0.2448 0.8982 0.104 Uiso calc 1
N N30 0.5186(3) 0.87945(19) 0.4487(2) 0.0425(4) Uani d 1
C C30 0.3732(3) 0.8941(2) 0.4031(2) 0.0431(5) Uani d 1
H H30 0.2788 0.8192 0.3329 0.052 Uiso calc 1
C C31 0.3532(3) 1.0149(2) 0.4541(2) 0.0423(5) Uani d 1
C C21 1.0360(3) 0.3855(3) 0.9857(3) 0.0515(6) Uani d 1
C C34 0.1905(4) 1.0312(3) 0.4020(4) 0.0596(7) Uani d 1
H H34A 0.1321 1.0032 0.4529 0.089 Uiso calc 1
H H34B 0.1241 0.9743 0.3059 0.089 Uiso calc 1
H H34C 0.2076 1.1267 0.4126 0.089 Uiso calc 1
N N40 0.4624(3) 0.4506(2) 0.86521(18) 0.0390(4) Uani d 1
C C40 0.4770(3) 0.5764(2) 0.9248(2) 0.0398(5) Uani d 1
H H40 0.4610 0.6333 0.8726 0.048 Uiso calc 1
C C41 0.5148(3) 0.6284(2) 1.0603(2) 0.0369(4) Uani d 1
C C44 0.5314(4) 0.7707(3) 1.1266(3) 0.0566(7) Uani d 1
H H44A 0.4322 0.7690 1.1384 0.085 Uiso calc 1
H H44B 0.5434 0.8240 1.0697 0.085 Uiso calc 1
H H44C 0.6294 0.8122 1.2152 0.085 Uiso calc 1
O O1 0.5467(2) 0.62397(14) 0.39186(14) 0.0351(3) Uani d 1
H H1O1 0.5451 0.7009 0.4059 0.053 Uiso d 1
H H2O1 0.5481 0.5992 0.3192 0.053 Uiso d 1

loop_
_atom_site_aniso_label
_atom_site_aniso_U_11
_atom_site_aniso_U_22
_atom_site_aniso_U_33
_atom_site_aniso_U_12
_atom_site_aniso_U_13
_atom_site_aniso_U_23
Co1 0.0321(2) 0.02219(19) 0.0215(2) 0.00973(14) 0.00805(14) 0.00454(14)
N1 0.0432(9) 0.0284(8) 0.0262(8) 0.0120(7) 0.0122(7) 0.0035(7)
C1 0.0383(10) 0.0302(10) 0.0301(10) 0.0121(8) 0.0140(8) 0.0094(8)
S1 0.0962(6) 0.0294(3) 0.0568(4) 0.0147(3) 0.0435(4) -0.0014(3)
N10 0.0333(8) 0.0325(9) 0.0306(8) 0.0121(7) 0.0091(7) 0.0114(7)
C10 0.0354(10) 0.0360(10) 0.0334(10) 0.0142(8) 0.0129(8) 0.0145(9)
C11 0.0358(10) 0.0493(13) 0.0389(11) 0.0175(9) 0.0186(9) 0.0196(10)
C12 0.0354(11) 0.0461(13) 0.0484(14) 0.0073(10) 0.0107(10) 0.0086(11)
C13 0.0364(11) 0.0353(11) 0.0411(12) 0.0093(9) 0.0104(9) 0.0094(9)
C14 0.0482(13) 0.0617(16) 0.0614(16) 0.0317(12) 0.0263(12) 0.0268(14)
C15 0.0432(15) 0.0558(18) 0.094(3) -0.0011(13) 0.0064(16) -0.0079(18)
N11 0.0344(9) 0.0547(12) 0.0478(11) 0.0135(9) 0.0140(8) 0.0158(10)
C20 0.0376(12) 0.0704(18) 0.0329(12) 0.0066(12) 0.0059(9) 0.0141(12)
N20 0.0433(11) 0.0593(14) 0.0330(10) 0.0024(10) 0.0077(8) 0.0089(10)
C24 0.0691(19) 0.072(2) 0.0572(18) 0.0237(16) 0.0231(15) 0.0190(16)
N30 0.0653(12) 0.0271(8) 0.0355(10) 0.0184(9) 0.0236(9) 0.0090(8)
C30 0.0606(14) 0.0251(9) 0.0374(11) 0.0145(9) 0.0182(10) 0.0084(9)
C31 0.0601(14) 0.0296(10) 0.0404(12) 0.0175(10) 0.0249(11) 0.0132(9)
C21 0.0431(12) 0.0624(16) 0.0350(12) 0.0073(11) 0.0122(10) 0.0154(11)
C34 0.0575(15) 0.0407(13) 0.078(2) 0.0197(12) 0.0283(15) 0.0200(14)
N40 0.0508(10) 0.0414(10) 0.0277(8) 0.0217(8) 0.0174(8) 0.0128(8)
C40 0.0538(12) 0.0402(11) 0.0320(11) 0.0226(10) 0.0205(9) 0.0164(9)
C41 0.0453(11) 0.0369(11) 0.0309(10) 0.0178(9) 0.0178(9) 0.0123(9)
C44 0.090(2) 0.0413(13) 0.0464(14) 0.0312(14) 0.0351(14) 0.0140(12)
O1 0.0549(9) 0.0257(7) 0.0277(7) 0.0181(6) 0.0194(6) 0.0101(6)

loop_
_atom_type_symbol
_atom_type_description
_atom_type_scat_dispersion_real
_atom_type_scat_dispersion_imag
_atom_type_scat_source
C C 0.0033 0.0016 'International Tables Vol C Tables 4.2.6.8 and 6.1.1.4'
H H 0.0000 0.0000 'International Tables Vol C Tables 4.2.6.8 and 6.1.1.4'
N N 0.0061 0.0033 'International Tables Vol C Tables 4.2.6.8 and 6.1.1.4'
S S 0.1246 0.1234 'International Tables Vol C Tables 4.2.6.8 and 6.1.1.4'
O O 0.0106 0.0060 'International Tables Vol C Tables 4.2.6.8 and 6.1.1.4'
Co Co 0.3494 0.9721 'International Tables Vol C Tables 4.2.6.8 and 6.1.1.4'

loop_
_geom_angle_atom_site_label_1
_geom_angle_atom_site_label_2
_geom_angle_atom_site_label_3
_geom_angle_site_symmetry_1
_geom_angle_site_symmetry_3
_geom_angle
N1 Co1 N1 2_666 . 180.0
N1 Co1 O1 2_666 . 88.87(7)
N1 Co1 O1 . . 91.13(7)
N1 Co1 O1 2_666 2_666 91.13(7)
N1 Co1 O1 . 2_666 88.87(7)
O1 Co1 O1 . 2_666 180.0
N1 Co1 N10 2_666 2_666 91.60(7)
N1 Co1 N10 . 2_666 88.40(7)
O1 Co1 N10 . 2_666 88.71(7)
O1 Co1 N10 2_666 2_666 91.29(7)
N1 Co1 N10 2_666 . 88.40(7)
N1 Co1 N10 . . 91.60(7)
O1 Co1 N10 . . 91.29(7)
O1 Co1 N10 2_666 . 88.71(7)
N10 Co1 N10 2_666 . 180.0
C1 N1 Co1 . . 172.52(19)
N1 C1 S1 . . 179.6(2)
C13 N10 C10 . . 117.27(19)
C13 N10 Co1 . . 120.17(16)
C10 N10 Co1 . . 122.53(14)
N10 C10 C11 . . 122.0(2)
N10 C10 H10 . . 119.0
C11 C10 H10 . . 119.0
N11 C11 C10 . . 120.1(2)
N11 C11 C14 . . 118.6(2)
C10 C11 C14 . . 121.3(2)
N11 C12 C13 . . 121.0(2)
N11 C12 C15 . . 118.8(2)
C13 C12 C15 . . 120.3(3)
N10 C13 C12 . . 121.3(2)
N10 C13 H13 . . 119.3
C12 C13 H13 . . 119.3
C11 C14 H14A . . 109.5
C11 C14 H14B . . 109.5
H14A C14 H14B . . 109.5
C11 C14 H14C . . 109.5
H14A C14 H14C . . 109.5
H14B C14 H14C . . 109.5
C12 C15 H15A . . 109.5
C12 C15 H15B . . 109.5
H15A C15 H15B . . 109.5
C12 C15 H15C . . 109.5
H15A C15 H15C . . 109.5
H15B C15 H15C . . 109.5
C11 N11 C12 . . 118.4(2)
N20 C20 C21 . 2_767 124.4(3)
N20 C20 H20 . . 117.8
C21 C20 H20 2_767 . 117.8
C20 N20 C21 . . 117.1(2)
C21 C24 H24A . . 109.5
C21 C24 H24B . . 109.5
H24A C24 H24B . . 109.5
C21 C24 H24C . . 109.5
H24A C24 H24C . . 109.5
H24B C24 H24C . . 109.5
C31 N30 C30 2_676 . 117.2(2)
N30 C30 C31 . . 122.6(2)
N30 C30 H30 . . 118.7
C31 C30 H30 . . 118.7
N30 C31 C30 2_676 . 120.3(2)
N30 C31 C34 2_676 . 117.4(2)
C30 C31 C34 . . 122.4(2)
N20 C21 C20 . 2_767 118.5(3)
N20 C21 C24 . . 118.3(3)
C20 C21 C24 2_767 . 123.2(3)
C31 C34 H34A . . 109.5
C31 C34 H34B . . 109.5
H34A C34 H34B . . 109.5
C31 C34 H34C . . 109.5
H34A C34 H34C . . 109.5
H34B C34 H34C . . 109.5
C40 N40 C41 . 2_667 118.11(19)
N40 C40 C41 . . 122.6(2)
N40 C40 H40 . . 118.7
C41 C40 H40 . . 118.7
N40 C41 C40 2_667 . 119.3(2)
N40 C41 C44 2_667 . 118.5(2)
C40 C41 C44 . . 122.2(2)
C41 C44 H44A . . 109.5
C41 C44 H44B . . 109.5
H44A C44 H44B . . 109.5
C41 C44 H44C . . 109.5
H44A C44 H44C . . 109.5
H44B C44 H44C . . 109.5
Co1 O1 H1O1 . . 125.2
Co1 O1 H2O1 . . 126.2
H1O1 O1 H2O1 . . 107.2

loop_
_geom_bond_atom_site_label_1
_geom_bond_atom_site_label_2
_geom_bond_site_symmetry_2
_geom_bond_distance
Co1 N1 2_666 2.0718(18)
Co1 N1 . 2.0718(18)
Co1 O1 . 2.0942(15)
Co1 O1 2_666 2.0942(15)
Co1 N10 2_666 2.1895(18)
Co1 N10 . 2.1895(18)
N1 C1 . 1.153(3)
C1 S1 . 1.621(2)
N10 C13 . 1.320(3)
N10 C10 . 1.333(3)
C10 C11 . 1.387(3)
C10 H10 . 0.9500
C11 N11 . 1.320(3)
C11 C14 . 1.494(4)
C12 N11 . 1.335(4)
C12 C13 . 1.382(3)
C12 C15 . 1.497(4)
C13 H13 . 0.9500
C14 H14A . 0.9800
C14 H14B . 0.9800
C14 H14C . 0.9800
C15 H15A . 0.9800
C15 H15B . 0.9800
C15 H15C . 0.9800
C20 N20 . 1.325(4)
C20 C21 2_767 1.373(4)
C20 H20 . 0.9500
N20 C21 . 1.327(4)
C24 C21 . 1.494(5)
C24 H24A . 0.9800
C24 H24B . 0.9800
C24 H24C . 0.9800
N30 C31 2_676 1.316(3)
N30 C30 . 1.324(4)
C30 C31 . 1.393(3)
C30 H30 . 0.9500
C31 N30 2_676 1.316(3)
C31 C34 . 1.481(4)
C21 C20 2_767 1.373(4)
C34 H34A . 0.9800
C34 H34B . 0.9800
C34 H34C . 0.9800
N40 C40 . 1.326(3)
N40 C41 2_667 1.336(3)
C40 C41 . 1.386(3)
C40 H40 . 0.9500
C41 N40 2_667 1.336(3)
C41 C44 . 1.495(3)
C44 H44A . 0.9800
C44 H44B . 0.9800
C44 H44C . 0.9800
O1 H1O1 . 0.8175
O1 H2O1 . 0.8152

loop_
_geom_hbond_atom_site_label_D
_geom_hbond_atom_site_label_H
_geom_hbond_atom_site_label_A
_geom_hbond_site_symmetry_A
_geom_hbond_distance_DH
_geom_hbond_distance_HA
_geom_hbond_distance_DA
_geom_hbond_angle_DHA
O1 H1O1 N30 . 0.82 1.98 2.796(2) 172.2
O1 H2O1 N40 2_666 0.82 2.00 2.816(2) 174.2
